data_4131975
loop_
_publ_author_name
'Karak, Suvendu'
'Kumar, Sushil'
'Pachfule, Pradip'
'Banerjee, Rahul'

_publ_section_title
;
 Porosity Prediction through Hydrogen Bonding in Covalent Organic
 Frameworks.
;
_journal_issue 15
_journal_name_full 'Journal of the American Chemical Society'
_journal_page_first 5138
_journal_page_last 5145
_journal_paper_doi 10.1021/jacs.7b13558
_journal_volume 140
_journal_year 2018
_chemical_formula_moiety 'C12 H14 N2 O2, 2(C6 H5 O3 S), H2 O'
_chemical_formula_sum 'C24 H26 N2 O9 S2'
_chemical_formula_weight 550.59
_space_group_crystal_system triclinic
_space_group_IT_number 2
_space_group_name_Hall '-P 1'
_space_group_name_H-M_alt 'P -1'
_atom_sites_solution_hydrogens mixed
_audit_creation_method SHELXL-2016/6
_cell_angle_alpha 84.238(6)
_cell_angle_beta 89.648(5)
_cell_angle_gamma 83.067(6)
_cell_formula_units_Z 2
_cell_length_a 7.7042(5)
_cell_length_b 12.1758(9)
_cell_length_c 13.3268(10)
_cell_measurement_reflns_used 4340
_cell_measurement_temperature 293(2)
_cell_measurement_theta_max 25.00
_cell_measurement_theta_min 3.01
_cell_volume 1234.68(15)
_computing_structure_refinement 'SHELXL-2016/6 (Sheldrick, 2016)'
_diffrn_ambient_temperature 293(2)
_diffrn_measured_fraction_theta_full 0.998
_diffrn_measured_fraction_theta_max 0.998
_diffrn_measurement_device_type 'Supernova (Mo) X-ray source'
_diffrn_measurement_method '\w scans'
_diffrn_radiation_type MoK\a
_diffrn_radiation_wavelength 0.71073
_diffrn_reflns_av_R_equivalents 0.0283
_diffrn_reflns_av_unetI/netI 0.0452
_diffrn_reflns_Laue_measured_fraction_full 0.998
_diffrn_reflns_Laue_measured_fraction_max 0.998
_diffrn_reflns_limit_h_max 9
_diffrn_reflns_limit_h_min -9
_diffrn_reflns_limit_k_max 14
_diffrn_reflns_limit_k_min -14
_diffrn_reflns_limit_l_max 15
_diffrn_reflns_limit_l_min -12
_diffrn_reflns_number 8687
_diffrn_reflns_point_group_measured_fraction_full 0.998
_diffrn_reflns_point_group_measured_fraction_max 0.998
_diffrn_reflns_theta_full 24.998
_diffrn_reflns_theta_max 24.998
_diffrn_reflns_theta_min 2.979
_diffrn_source 'fine focus sealed tube'
_exptl_absorpt_coefficient_mu 0.273
_exptl_absorpt_correction_T_max 0.950
_exptl_absorpt_correction_T_min 0.940
_exptl_absorpt_correction_type multi-scan
_exptl_absorpt_process_details crysalispro
_exptl_crystal_colour colorless
_exptl_crystal_density_diffrn 1.481
_exptl_crystal_description block
_exptl_crystal_F_000 576
_exptl_crystal_size_max 0.230
_exptl_crystal_size_mid 0.220
_exptl_crystal_size_min 0.190
_refine_diff_density_max 0.368
_refine_diff_density_min -0.406
_refine_diff_density_rms 0.052
_refine_ls_extinction_method none
_refine_ls_goodness_of_fit_ref 1.065
_refine_ls_hydrogen_treatment mixed
_refine_ls_matrix_type full
_refine_ls_number_parameters 377
_refine_ls_number_reflns 4340
_refine_ls_number_restraints 0
_refine_ls_restrained_S_all 1.065
_refine_ls_R_factor_all 0.0553
_refine_ls_R_factor_gt 0.0463
_refine_ls_shift/su_max 0.000
_refine_ls_shift/su_mean 0.000
_refine_ls_structure_factor_coef Fsqd
_refine_ls_weighting_details 'w=1/[\s^2^(Fo^2^)+(0.0418P)^2^+0.7421P] where P=(Fo^2^+2Fc^2^)/3'
_refine_ls_weighting_scheme calc
_refine_ls_wR_factor_gt 0.1106
_refine_ls_wR_factor_ref 0.1158
_reflns_Friedel_coverage 0.000
_reflns_number_gt 3599
_reflns_number_total 4340
_reflns_threshold_expression 'I > 2\s(I)'
_cod_data_source_file ja7b13558_si_002.cif
_cod_data_source_block BSA-BD-(OH)2
_cod_database_code 4131975
_shelx_shelxl_version_number 2016/6
_shelx_space_group_comment
;
The symmetry employed for this shelxl refinement is uniquely defined
by the following loop, which should always be used as a source of
symmetry information in preference to the above space-group names.
They are only intended as comments.
;
_shelx_estimated_absorpt_t_min 0.940
_shelx_estimated_absorpt_t_max 0.950

loop_
_space_group_symop_operation_xyz
'x, y, z'
'-x, -y, -z'

loop_
_atom_site_label
_atom_site_type_symbol
_atom_site_fract_x
_atom_site_fract_y
_atom_site_fract_z
_atom_site_U_iso_or_equiv
_atom_site_adp_type
_atom_site_occupancy
_atom_site_site_symmetry_order
_atom_site_calc_flag
_atom_site_refinement_flags_posn
_atom_site_refinement_flags_adp
C1 C 0.3175(3) 0.7807(2) 0.79158(18) 0.0291(5) Uani 1 1 d . .
C2 C 0.4277(4) 0.6823(2) 0.7933(2) 0.0419(7) Uani 1 1 d . .
H2 H 0.504230 0.660273 0.847248 0.050 Uiso 1 1 calc R U
C3 C 0.4240(4) 0.6173(2) 0.7154(2) 0.0527(8) Uani 1 1 d . .
H3 H 0.498534 0.551084 0.716676 0.063 Uiso 1 1 calc R U
C4 C 0.3114(4) 0.6487(2) 0.6355(2) 0.0470(7) Uani 1 1 d . .
H4 H 0.308955 0.603947 0.583046 0.056 Uiso 1 1 calc R U
C5 C 0.2024(4) 0.7468(2) 0.6335(2) 0.0446(7) Uani 1 1 d . .
H5 H 0.126204 0.768554 0.579324 0.054 Uiso 1 1 calc R U
C6 C 0.2052(3) 0.8134(2) 0.71114(19) 0.0371(6) Uani 1 1 d . .
H6 H 0.131620 0.879958 0.709244 0.044 Uiso 1 1 calc R U
C7 C -0.1524(3) 0.4951(2) 0.83040(19) 0.0327(6) Uani 1 1 d . .
C8 C -0.2435(4) 0.4587(3) 0.9144(2) 0.0472(7) Uani 1 1 d . .
H8 H -0.292556 0.392333 0.916666 0.057 Uiso 1 1 calc R U
C9 C -0.2608(4) 0.5222(3) 0.9949(2) 0.0601(9) Uani 1 1 d . .
H9 H -0.321795 0.498283 1.051826 0.072 Uiso 1 1 calc R U
C10 C -0.1894(4) 0.6196(3) 0.9919(3) 0.0617(10) Uani 1 1 d . .
H10 H -0.201220 0.661545 1.046734 0.074 Uiso 1 1 calc R U
C11 C -0.1006(4) 0.6557(3) 0.9083(3) 0.0549(8) Uani 1 1 d . .
H11 H -0.053091 0.722597 0.906144 0.066 Uiso 1 1 calc R U
C12 C -0.0809(3) 0.5934(2) 0.8271(2) 0.0416(7) Uani 1 1 d . .
H12 H -0.019554 0.617866 0.770546 0.050 Uiso 1 1 calc R U
C13 C 0.1137(3) 0.9350(2) 1.22603(18) 0.0305(5) Uani 1 1 d . .
C14 C 0.0858(3) 0.9030(2) 1.32644(19) 0.0359(6) Uani 1 1 d . .
H14 H 0.028431 0.841123 1.344915 0.043 Uiso 1 1 calc R U
C15 C 0.1432(3) 0.9628(2) 1.39905(19) 0.0348(6) Uani 1 1 d . .
H15 H 0.125412 0.940302 1.466714 0.042 Uiso 1 1 calc R U
C16 C 0.2275(3) 1.0563(2) 1.37327(18) 0.0296(5) Uani 1 1 d . .
C17 C 0.2585(3) 1.0859(2) 1.27146(18) 0.0311(5) Uani 1 1 d . .
H17 H 0.316485 1.147383 1.252779 0.037 Uiso 1 1 calc R U
C18 C 0.2039(3) 1.0247(2) 1.19773(18) 0.0315(6) Uani 1 1 d . .
C19 C 0.2770(3) 1.1226(2) 1.45304(18) 0.0297(5) Uani 1 1 d . .
C20 C 0.3335(3) 1.0699(2) 1.54708(18) 0.0349(6) Uani 1 1 d . .
H20 H 0.343472 0.992769 1.558337 0.042 Uiso 1 1 calc R U
C21 C 0.3747(3) 1.1308(2) 1.62328(19) 0.0356(6) Uani 1 1 d . .
H21 H 0.413120 1.095067 1.685528 0.043 Uiso 1 1 calc R U
C22 C 0.3586(3) 1.2441(2) 1.60687(18) 0.0311(6) Uani 1 1 d . .
C23 C 0.3026(3) 1.2995(2) 1.51459(19) 0.0339(6) Uani 1 1 d . .
C24 C 0.2643(3) 1.2384(2) 1.43787(18) 0.0342(6) Uani 1 1 d . .
H24 H 0.229509 1.274735 1.375199 0.041 Uiso 1 1 calc R U
N1 N 0.0413(3) 0.8787(2) 1.14765(19) 0.0364(5) Uani 1 1 d . .
N2 N 0.3906(3) 1.3111(2) 1.68849(18) 0.0377(5) Uani 1 1 d . .
O1 O 0.1896(3) 0.82897(19) 0.96334(15) 0.0573(6) Uani 1 1 d . .
O2 O 0.4947(2) 0.83869(16) 0.93591(13) 0.0429(5) Uani 1 1 d . .
O3 O 0.2830(3) 0.97691(16) 0.85016(15) 0.0528(5) Uani 1 1 d . .
O4 O 0.0319(2) 0.33162(15) 0.75741(14) 0.0425(5) Uani 1 1 d . .
O5 O -0.0825(3) 0.48630(18) 0.64166(15) 0.0649(6) Uani 1 1 d . .
O6 O -0.2739(3) 0.3596(2) 0.7206(2) 0.0701(7) Uani 1 1 d . .
O7 O 0.2296(3) 1.04821(18) 1.09741(13) 0.0435(5) Uani 1 1 d . .
O8 O 0.2923(3) 1.41163(16) 1.50708(16) 0.0504(6) Uani 1 1 d . .
O9 O 0.4230(5) 1.1737(2) 1.86220(19) 0.0797(10) Uani 1 1 d G .
S1 S 0.31950(8) 0.86295(5) 0.89317(5) 0.03127(17) Uani 1 1 d . .
S2 S -0.11851(8) 0.41233(5) 0.72951(5) 0.03676(19) Uani 1 1 d . .
H1A H 0.114(5) 0.870(3) 1.098(3) 0.063(10) Uiso 1 1 d . .
H1B H 0.020(4) 0.810(3) 1.171(2) 0.054(9) Uiso 1 1 d . .
H1C H -0.070(5) 0.919(3) 1.127(2) 0.066(10) Uiso 1 1 d . .
H2A H 0.309(5) 1.362(3) 1.693(3) 0.068(12) Uiso 1 1 d . .
H2B H 0.400(4) 1.267(3) 1.748(3) 0.070(11) Uiso 1 1 d . .
H2C H 0.494(4) 1.342(3) 1.681(2) 0.055(9) Uiso 1 1 d . .
H7A H 0.305(5) 1.084(3) 1.089(3) 0.065(12) Uiso 1 1 d . .
H8A H 0.235(5) 1.436(3) 1.457(3) 0.068(12) Uiso 1 1 d . .
H9A H 0.473(5) 1.185(3) 1.911(3) 0.074(12) Uiso 1 1 d . .
H9B H 0.405(5) 1.111(3) 1.864(3) 0.075(13) Uiso 1 1 d . .

loop_
_atom_site_aniso_label
_atom_site_aniso_U_11
_atom_site_aniso_U_22
_atom_site_aniso_U_33
_atom_site_aniso_U_23
_atom_site_aniso_U_13
_atom_site_aniso_U_12
C1 0.0284(12) 0.0279(12) 0.0315(13) -0.0038(10) 0.0008(10) -0.0046(10)
C2 0.0385(15) 0.0359(15) 0.0505(17) -0.0046(13) -0.0113(13) 0.0002(12)
C3 0.0474(17) 0.0388(16) 0.072(2) -0.0218(16) -0.0050(16) 0.0068(14)
C4 0.0506(17) 0.0470(17) 0.0483(17) -0.0227(14) 0.0060(14) -0.0114(14)
C5 0.0528(17) 0.0478(17) 0.0340(15) -0.0054(13) -0.0089(13) -0.0076(14)
C6 0.0409(15) 0.0319(13) 0.0374(14) -0.0054(11) -0.0052(12) 0.0014(12)
C7 0.0280(12) 0.0280(13) 0.0402(14) -0.0006(11) -0.0048(11) 0.0016(11)
C8 0.0415(16) 0.0449(16) 0.0524(18) 0.0037(14) 0.0022(14) -0.0009(14)
C9 0.0513(19) 0.081(3) 0.0414(17) 0.0014(17) 0.0067(14) 0.0129(19)
C10 0.055(2) 0.073(2) 0.056(2) -0.0286(18) -0.0157(17) 0.0192(19)
C11 0.0499(18) 0.0428(17) 0.075(2) -0.0217(16) -0.0194(17) -0.0027(15)
C12 0.0371(14) 0.0377(15) 0.0511(17) -0.0058(13) -0.0040(13) -0.0071(12)
C13 0.0303(12) 0.0289(13) 0.0337(13) -0.0109(11) 0.0058(10) -0.0033(11)
C14 0.0404(14) 0.0270(13) 0.0421(15) -0.0083(11) 0.0089(12) -0.0073(11)
C15 0.0431(15) 0.0306(13) 0.0302(13) -0.0020(11) 0.0070(11) -0.0028(12)
C16 0.0282(12) 0.0293(13) 0.0310(13) -0.0059(10) 0.0016(10) 0.0003(10)
C17 0.0319(13) 0.0284(12) 0.0339(13) -0.0049(11) 0.0041(11) -0.0064(11)
C18 0.0337(13) 0.0319(13) 0.0295(13) -0.0062(11) 0.0055(10) -0.0041(11)
C19 0.0273(12) 0.0323(13) 0.0295(13) -0.0059(11) 0.0027(10) -0.0009(11)
C20 0.0399(14) 0.0312(13) 0.0323(13) -0.0042(11) 0.0030(11) 0.0017(12)
C21 0.0379(14) 0.0392(15) 0.0276(13) -0.0007(11) -0.0020(11) 0.0016(12)
C22 0.0285(12) 0.0383(14) 0.0282(13) -0.0092(11) 0.0005(10) -0.0059(11)
C23 0.0350(13) 0.0305(13) 0.0370(14) -0.0050(11) -0.0007(11) -0.0058(11)
C24 0.0408(14) 0.0349(14) 0.0271(13) -0.0019(11) -0.0038(11) -0.0067(12)
N1 0.0431(14) 0.0333(13) 0.0361(13) -0.0135(11) 0.0082(11) -0.0104(11)
N2 0.0347(13) 0.0473(15) 0.0333(13) -0.0121(12) -0.0024(10) -0.0074(12)
O1 0.0559(13) 0.0753(15) 0.0519(12) -0.0333(11) 0.0232(10) -0.0324(12)
O2 0.0384(10) 0.0560(12) 0.0357(10) -0.0067(9) -0.0072(8) -0.0097(9)
O3 0.0717(14) 0.0339(10) 0.0525(12) -0.0088(9) -0.0173(11) 0.0000(10)
O4 0.0349(10) 0.0377(10) 0.0534(12) -0.0073(9) -0.0021(9) 0.0038(8)
O5 0.0979(18) 0.0545(13) 0.0385(11) 0.0019(10) -0.0013(12) 0.0010(13)
O6 0.0361(11) 0.0674(15) 0.115(2) -0.0461(14) -0.0111(12) -0.0084(11)
O7 0.0542(13) 0.0522(12) 0.0292(10) -0.0098(9) 0.0073(9) -0.0222(11)
O8 0.0798(16) 0.0304(10) 0.0426(12) -0.0057(9) -0.0145(11) -0.0115(10)
O9 0.154(3) 0.0521(16) 0.0364(13) -0.0024(12) -0.0252(15) -0.0243(18)
S1 0.0320(3) 0.0329(3) 0.0305(3) -0.0071(3) -0.0013(3) -0.0070(3)
S2 0.0343(4) 0.0320(4) 0.0441(4) -0.0077(3) -0.0071(3) -0.0010(3)

loop_
_atom_type_symbol
_atom_type_description
_atom_type_scat_dispersion_real
_atom_type_scat_dispersion_imag
_atom_type_scat_source
C C 0.0033 0.0016 'International Tables Vol C Tables 4.2.6.8 and 6.1.1.4'
H H 0.0000 0.0000 'International Tables Vol C Tables 4.2.6.8 and 6.1.1.4'
N N 0.0061 0.0033 'International Tables Vol C Tables 4.2.6.8 and 6.1.1.4'
O O 0.0106 0.0060 'International Tables Vol C Tables 4.2.6.8 and 6.1.1.4'
S S 0.1246 0.1234 'International Tables Vol C Tables 4.2.6.8 and 6.1.1.4'

loop_
_geom_angle_atom_site_label_1
_geom_angle_atom_site_label_2
_geom_angle_atom_site_label_3
_geom_angle
C6 C1 C2 119.8(2)
C6 C1 S1 120.44(19)
C2 C1 S1 119.75(19)
C3 C2 C1 119.9(3)
C2 C3 C4 120.7(3)
C3 C4 C5 119.5(3)
C4 C5 C6 120.5(3)
C1 C6 C5 119.7(2)
C12 C7 C8 120.3(3)
C12 C7 S2 119.6(2)
C8 C7 S2 120.0(2)
C7 C8 C9 119.0(3)
C10 C9 C8 120.7(3)
C9 C10 C11 120.0(3)
C10 C11 C12 120.4(3)
C7 C12 C11 119.6(3)
C14 C13 C18 120.7(2)
C14 C13 N1 120.6(2)
C18 C13 N1 118.7(2)
C15 C14 C13 119.7(2)
C14 C15 C16 121.2(2)
C15 C16 C17 118.3(2)
C15 C16 C19 119.6(2)
C17 C16 C19 122.1(2)
C18 C17 C16 120.9(2)
O7 C18 C13 116.6(2)
O7 C18 C17 124.3(2)
C13 C18 C17 119.1(2)
C24 C19 C20 118.5(2)
C24 C19 C16 121.4(2)
C20 C19 C16 120.0(2)
C21 C20 C19 120.7(2)
C22 C21 C20 119.6(2)
C21 C22 C23 121.4(2)
C21 C22 N2 120.6(2)
C23 C22 N2 117.9(2)
O8 C23 C24 124.9(2)
O8 C23 C22 116.1(2)
C24 C23 C22 119.0(2)
C23 C24 C19 120.8(2)
O1 S1 O3 113.53(14)
O1 S1 O2 111.83(12)
O3 S1 O2 112.11(12)
O1 S1 C1 107.10(12)
O3 S1 C1 106.11(11)
O2 S1 C1 105.54(11)
O6 S2 O5 114.09(15)
O6 S2 O4 111.54(13)
O5 S2 O4 111.29(13)
O6 S2 C7 106.74(13)
O5 S2 C7 106.52(12)
O4 S2 C7 106.09(11)

loop_
_geom_bond_atom_site_label_1
_geom_bond_atom_site_label_2
_geom_bond_distance
C1 C6 1.378(3)
C1 C2 1.380(3)
C1 S1 1.764(2)
C2 C3 1.371(4)
C3 C4 1.372(4)
C4 C5 1.372(4)
C5 C6 1.379(4)
C7 C12 1.373(4)
C7 C8 1.382(4)
C7 S2 1.760(3)
C8 C9 1.382(4)
C9 C10 1.363(5)
C10 C11 1.367(5)
C11 C12 1.380(4)
C13 C14 1.379(3)
C13 C18 1.384(3)
C13 N1 1.455(3)
C14 C15 1.374(4)
C15 C16 1.391(3)
C16 C17 1.395(3)
C16 C19 1.476(3)
C17 C18 1.387(3)
C18 O7 1.357(3)
C19 C24 1.396(3)
C19 C20 1.396(3)
C20 C21 1.376(4)
C21 C22 1.365(4)
C22 C23 1.387(3)
C22 N2 1.463(3)
C23 O8 1.352(3)
C23 C24 1.376(3)
O1 S1 1.435(2)
O2 S1 1.4536(18)
O3 S1 1.443(2)
O4 S2 1.4507(18)
O5 S2 1.450(2)
O6 S2 1.436(2)

loop_
_geom_torsion_atom_site_label_1
_geom_torsion_atom_site_label_2
_geom_torsion_atom_site_label_3
_geom_torsion_atom_site_label_4
_geom_torsion
C6 C1 C2 C3 -0.4(4)
S1 C1 C2 C3 178.8(2)
C1 C2 C3 C4 -0.1(5)
C2 C3 C4 C5 0.5(5)
C3 C4 C5 C6 -0.2(4)
C2 C1 C6 C5 0.7(4)
S1 C1 C6 C5 -178.5(2)
C4 C5 C6 C1 -0.4(4)
C12 C7 C8 C9 -0.3(4)
S2 C7 C8 C9 176.7(2)
C7 C8 C9 C10 0.1(4)
C8 C9 C10 C11 0.4(5)
C9 C10 C11 C12 -0.7(5)
C8 C7 C12 C11 0.0(4)
S2 C7 C12 C11 -177.0(2)
C10 C11 C12 C7 0.5(4)
C18 C13 C14 C15 2.1(4)
N1 C13 C14 C15 -174.8(2)
C13 C14 C15 C16 0.8(4)
C14 C15 C16 C17 -2.4(4)
C14 C15 C16 C19 176.0(2)
C15 C16 C17 C18 1.1(4)
C19 C16 C17 C18 -177.2(2)
C14 C13 C18 O7 178.1(2)
N1 C13 C18 O7 -4.9(3)
C14 C13 C18 C17 -3.3(4)
N1 C13 C18 C17 173.7(2)
C16 C17 C18 O7 -179.9(2)
C16 C17 C18 C13 1.7(4)
C15 C16 C19 C24 -142.1(2)
C17 C16 C19 C24 36.2(3)
C15 C16 C19 C20 36.1(3)
C17 C16 C19 C20 -145.6(2)
C24 C19 C20 C21 0.4(4)
C16 C19 C20 C21 -177.8(2)
C19 C20 C21 C22 0.5(4)
C20 C21 C22 C23 -0.4(4)
C20 C21 C22 N2 176.0(2)
C21 C22 C23 O8 -179.8(2)
N2 C22 C23 O8 3.7(4)
C21 C22 C23 C24 -0.7(4)
N2 C22 C23 C24 -177.2(2)
O8 C23 C24 C19 -179.4(2)
C22 C23 C24 C19 1.6(4)
C20 C19 C24 C23 -1.5(4)
C16 C19 C24 C23 176.7(2)
C6 C1 S1 O1 87.5(2)
C2 C1 S1 O1 -91.7(2)
C6 C1 S1 O3 -34.1(2)
C2 C1 S1 O3 146.7(2)
C6 C1 S1 O2 -153.3(2)
C2 C1 S1 O2 27.6(2)
C12 C7 S2 O6 -146.5(2)
C8 C7 S2 O6 36.5(2)
C12 C7 S2 O5 -24.2(2)
C8 C7 S2 O5 158.8(2)
C12 C7 S2 O4 94.4(2)
C8 C7 S2 O4 -82.5(2)
